data_7005800
loop_
_publ_author_name
'Chen, Chi-Tien'
'Chan, Chi-Yu'
'Huang, Chi-An'
'Chen, Ming-Tsz'
'Peng, Kuo-Fu'

_publ_section_title
;
 Zinc anilido-oxazolinate complexes as initiators for ring opening
 polymerization.
;
_journal_issue 36
_journal_name_full 'Dalton transactions (Cambridge, England : 2003)'
_journal_page_first 4073
_journal_page_last 4078
_journal_paper_doi 10.1039/b705398c
_journal_year 2007
_chemical_formula_sum 'C50 H52 N4 O6 Zn2'
_chemical_formula_weight 935.70
_chemical_name_systematic
;
?
;
_space_group_IT_number 2
_symmetry_cell_setting triclinic
_symmetry_space_group_name_Hall '-P 1'
_symmetry_space_group_name_H-M 'P -1'
_atom_sites_solution_hydrogens geom
_atom_sites_solution_primary direct
_atom_sites_solution_secondary difmap
_audit_creation_method SHELXL-97
_cell_angle_alpha 95.3860(10)
_cell_angle_beta 97.2860(10)
_cell_angle_gamma 115.6410(10)
_cell_formula_units_Z 1
_cell_length_a 10.2184(6)
_cell_length_b 10.6669(6)
_cell_length_c 11.5997(7)
_cell_measurement_reflns_used 4552
_cell_measurement_temperature 293(2)
_cell_measurement_theta_max 25.9765
_cell_measurement_theta_min 2.2505
_cell_volume 1114.89(11)
_computing_cell_refinement 'Bruker SMART'
_computing_data_collection 'Bruker SMART'
_computing_data_reduction 'Bruker SHELXTL'
_computing_molecular_graphics 'Bruker SHELXTL'
_computing_publication_material 'Bruker SHELXTL'
_computing_structure_refinement 'SHELXL-97 (Sheldrick, 1997)'
_computing_structure_solution 'SHELXS-97 (Sheldrick, 1990)'
_diffrn_ambient_temperature 293(2)
_diffrn_measured_fraction_theta_full 0.983
_diffrn_measured_fraction_theta_max 0.983
_diffrn_measurement_device_type 'CCD area detector'
_diffrn_measurement_method 'phi and omega scans'
_diffrn_radiation_monochromator graphite
_diffrn_radiation_source 'fine-focus sealed tube'
_diffrn_radiation_type MoK\a
_diffrn_radiation_wavelength 0.71073
_diffrn_reflns_av_R_equivalents 0.0150
_diffrn_reflns_av_sigmaI/netI 0.0198
_diffrn_reflns_limit_h_max 12
_diffrn_reflns_limit_h_min -12
_diffrn_reflns_limit_k_max 13
_diffrn_reflns_limit_k_min -12
_diffrn_reflns_limit_l_max 14
_diffrn_reflns_limit_l_min -9
_diffrn_reflns_number 6353
_diffrn_reflns_theta_full 26.01
_diffrn_reflns_theta_max 26.01
_diffrn_reflns_theta_min 1.79
_exptl_absorpt_coefficient_mu 1.130
_exptl_absorpt_correction_T_max 1.0000
_exptl_absorpt_correction_T_min 0.6836
_exptl_absorpt_correction_type empirical
_exptl_absorpt_process_details empirical
_exptl_crystal_colour yellow
_exptl_crystal_density_diffrn 1.394
_exptl_crystal_density_method 'not measured'
_exptl_crystal_description parpllelpiped
_exptl_crystal_F_000 488
_exptl_crystal_size_max 0.54
_exptl_crystal_size_mid 0.18
_exptl_crystal_size_min 0.12
_refine_diff_density_max 0.398
_refine_diff_density_min -0.251
_refine_diff_density_rms 0.055
_refine_ls_extinction_method none
_refine_ls_goodness_of_fit_ref 1.041
_refine_ls_hydrogen_treatment constr
_refine_ls_matrix_type full
_refine_ls_number_parameters 280
_refine_ls_number_reflns 4319
_refine_ls_number_restraints 0
_refine_ls_restrained_S_all 1.041
_refine_ls_R_factor_all 0.0376
_refine_ls_R_factor_gt 0.0336
_refine_ls_shift/su_max 0.000
_refine_ls_shift/su_mean 0.000
_refine_ls_structure_factor_coef Fsqd
_refine_ls_weighting_details 'calc w=1/[\s^2^(Fo^2^)+(0.0800P)^2^+0.0000P] where P=(Fo^2^+2Fc^2^)/3'
_refine_ls_weighting_scheme calc
_refine_ls_wR_factor_gt 0.1005
_refine_ls_wR_factor_ref 0.1037
_reflns_number_gt 3866
_reflns_number_total 4319
_reflns_threshold_expression >2sigma(I)
_cod_data_source_file b705398c.txt
_cod_data_source_block compound_7
_cod_depositor_comments
;
The following automatic conversions were performed:
'_symmetry_cell_setting' value 'Triclinic' changed to 'triclinic'
according to '/home/saulius/struct/CIF-dictionaries/cif_core.dic'
dictionary named 'cif_core.dic' version 2.4.1 from 2010-06-29.

Automatic conversion script
Id: cif_fix_enum 1527 2010-12-29 10:47:43Z saulius 
;
_cod_original_sg_symbol_H-M P-1
_cod_database_code 7005800

loop_
_symmetry_equiv_pos_as_xyz
'x, y, z'
'-x, -y, -z'

loop_
_atom_site_label
_atom_site_type_symbol
_atom_site_fract_x
_atom_site_fract_y
_atom_site_fract_z
_atom_site_U_iso_or_equiv
_atom_site_adp_type
_atom_site_occupancy
_atom_site_symmetry_multiplicity
_atom_site_calc_flag
_atom_site_refinement_flags
_atom_site_disorder_assembly
_atom_site_disorder_group
Zn Zn 0.02692(2) -0.07458(2) 0.095891(18) 0.03969(11) Uani 1 1 d . . .
O1 O -0.12986(18) -0.47919(16) 0.16791(15) 0.0562(4) Uani 1 1 d . . .
O2 O 0.1266(2) 0.1690(2) 0.36266(19) 0.0803(6) Uani 1 1 d . . .
O3 O -0.09710(16) 0.01699(16) 0.05040(13) 0.0468(3) Uani 1 1 d . . .
N1 N -0.07208(19) -0.28126(17) 0.09298(15) 0.0428(4) Uani 1 1 d . . .
N2 N 0.17071(19) -0.03268(18) 0.23881(15) 0.0439(4) Uani 1 1 d . . .
C1 C 0.1707(2) -0.1270(2) 0.31070(17) 0.0404(4) Uani 1 1 d . . .
C2 C 0.2757(3) -0.0821(3) 0.41836(19) 0.0505(5) Uani 1 1 d . . .
H2A H 0.3413 0.0131 0.4403 0.061 Uiso 1 1 calc R . .
C3 C 0.2830(3) -0.1747(3) 0.4904(2) 0.0589(6) Uani 1 1 d . . .
H3A H 0.3533 -0.1410 0.5595 0.071 Uiso 1 1 calc R . .
C4 C 0.1876(3) -0.3175(3) 0.4618(2) 0.0598(6) Uani 1 1 d . . .
H4A H 0.1948 -0.3798 0.5103 0.072 Uiso 1 1 calc R . .
C5 C 0.0827(3) -0.3655(2) 0.3614(2) 0.0515(5) Uani 1 1 d . . .
H5A H 0.0172 -0.4610 0.3429 0.062 Uiso 1 1 calc R . .
C6 C 0.0709(2) -0.2730(2) 0.28415(17) 0.0399(4) Uani 1 1 d . . .
C7 C 0.2859(2) 0.1080(2) 0.27151(19) 0.0479(5) Uani 1 1 d . . .
C8 C 0.2622(3) 0.2126(3) 0.3322(2) 0.0612(6) Uani 1 1 d . . .
C9 C 0.3753(4) 0.3503(3) 0.3608(3) 0.0770(8) Uani 1 1 d . . .
H9A H 0.3588 0.4196 0.4019 0.092 Uiso 1 1 calc R . .
C10 C 0.5076(4) 0.3849(3) 0.3303(3) 0.0818(9) Uani 1 1 d . . .
H10A H 0.5814 0.4774 0.3502 0.098 Uiso 1 1 calc R . .
C11 C 0.5345(3) 0.2829(4) 0.2690(3) 0.0779(9) Uani 1 1 d . . .
H11A H 0.6258 0.3061 0.2475 0.094 Uiso 1 1 calc R . .
C12 C 0.4228(2) 0.1459(3) 0.2406(2) 0.0539(5) Uani 1 1 d . . .
H12A H 0.4404 0.0772 0.1994 0.065 Uiso 1 1 calc R . .
C13 C 0.0936(5) 0.2714(5) 0.4221(4) 0.1159(14) Uani 1 1 d . . .
H13A H -0.0049 0.2263 0.4380 0.174 Uiso 1 1 calc R . .
H13B H 0.1007 0.3413 0.3736 0.174 Uiso 1 1 calc R . .
H13C H 0.1626 0.3157 0.4951 0.174 Uiso 1 1 calc R . .
C14 C -0.0432(2) -0.3387(2) 0.17897(18) 0.0411(4) Uani 1 1 d . . .
C15 C -0.2305(4) -0.5238(3) 0.0582(3) 0.0835(10) Uani 1 1 d . . .
H15A H -0.3317 -0.5639 0.0707 0.100 Uiso 1 1 calc R . .
H15B H -0.2177 -0.5941 0.0080 0.100 Uiso 1 1 calc R . .
C16 C -0.1940(2) -0.3909(2) 0.00186(19) 0.0471(5) Uani 1 1 d . . .
C17 C -0.1369(3) -0.4008(3) -0.1119(2) 0.0765(8) Uani 1 1 d . . .
H17A H -0.1153 -0.3160 -0.1445 0.115 Uiso 1 1 calc R . .
H17B H -0.2108 -0.4802 -0.1673 0.115 Uiso 1 1 calc R . .
H17C H -0.0487 -0.4124 -0.0957 0.115 Uiso 1 1 calc R . .
C18 C -0.3217(3) -0.3554(3) -0.0190(3) 0.0679(7) Uani 1 1 d . . .
H18A H -0.2926 -0.2717 -0.0542 0.102 Uiso 1 1 calc R . .
H18B H -0.3500 -0.3397 0.0547 0.102 Uiso 1 1 calc R . .
H18C H -0.4037 -0.4322 -0.0710 0.102 Uiso 1 1 calc R . .
C19 C -0.1904(4) 0.0565(3) 0.1047(3) 0.0823(10) Uani 1 1 d . . .
H19A H -0.2515 0.0759 0.0449 0.099 Uiso 1 1 calc R . .
H19B H -0.1304 0.1436 0.1595 0.099 Uiso 1 1 calc R . .
C20 C -0.2892(3) -0.0494(2) 0.1697(2) 0.0526(5) Uani 1 1 d . . .
C21 C -0.2296(4) -0.0861(3) 0.2675(2) 0.0707(7) Uani 1 1 d . . .
H21A H -0.1276 -0.0476 0.2904 0.085 Uiso 1 1 calc R . .
C22 C -0.3191(7) -0.1776(5) 0.3299(3) 0.1076(14) Uani 1 1 d . . .
H22A H -0.2772 -0.2016 0.3948 0.129 Uiso 1 1 calc R . .
C23 C -0.4672(7) -0.2345(5) 0.2999(5) 0.1202(18) Uani 1 1 d . . .
H23A H -0.5266 -0.2959 0.3446 0.144 Uiso 1 1 calc R . .
C24 C -0.5292(4) -0.2021(4) 0.2050(5) 0.1133(17) Uani 1 1 d . . .
H24A H -0.6315 -0.2413 0.1843 0.136 Uiso 1 1 calc R . .
C25 C -0.4412(3) -0.1107(4) 0.1378(3) 0.0763(8) Uani 1 1 d . . .
H25B H -0.4847 -0.0908 0.0712 0.092 Uiso 1 1 calc R . .

loop_
_atom_site_aniso_label
_atom_site_aniso_U_11
_atom_site_aniso_U_22
_atom_site_aniso_U_33
_atom_site_aniso_U_23
_atom_site_aniso_U_13
_atom_site_aniso_U_12
Zn 0.04189(16) 0.03808(16) 0.03837(16) 0.01334(10) 0.00289(10) 0.01721(11)
O1 0.0615(9) 0.0377(8) 0.0590(9) 0.0158(7) -0.0017(7) 0.0148(7)
O2 0.0717(12) 0.0749(13) 0.0925(14) -0.0130(11) 0.0186(11) 0.0357(10)
O3 0.0512(8) 0.0568(9) 0.0471(8) 0.0232(7) 0.0174(6) 0.0327(7)
N1 0.0446(9) 0.0374(8) 0.0414(9) 0.0108(7) 0.0010(7) 0.0149(7)
N2 0.0482(9) 0.0388(9) 0.0410(9) 0.0102(7) 0.0000(7) 0.0179(7)
C1 0.0456(10) 0.0468(11) 0.0364(9) 0.0117(8) 0.0098(8) 0.0261(9)
C2 0.0525(12) 0.0542(13) 0.0420(11) 0.0130(9) 0.0029(9) 0.0221(10)
C3 0.0601(13) 0.0742(16) 0.0433(12) 0.0199(11) 0.0001(10) 0.0316(12)
C4 0.0744(16) 0.0659(15) 0.0478(13) 0.0260(11) 0.0067(11) 0.0374(13)
C5 0.0639(13) 0.0495(12) 0.0486(12) 0.0197(10) 0.0108(10) 0.0302(11)
C6 0.0443(10) 0.0454(10) 0.0366(10) 0.0135(8) 0.0090(8) 0.0245(9)
C7 0.0510(12) 0.0465(11) 0.0423(11) 0.0115(9) -0.0017(9) 0.0203(10)
C8 0.0685(15) 0.0569(14) 0.0521(13) 0.0015(11) -0.0033(11) 0.0281(12)
C9 0.089(2) 0.0510(15) 0.0665(17) -0.0041(12) -0.0158(15) 0.0204(15)
C10 0.079(2) 0.0557(16) 0.0737(19) 0.0152(14) -0.0214(15) 0.0051(14)
C11 0.0500(14) 0.081(2) 0.0810(19) 0.0383(16) -0.0006(13) 0.0082(13)
C12 0.0466(11) 0.0568(13) 0.0557(13) 0.0175(10) 0.0077(10) 0.0198(10)
C13 0.136(3) 0.119(3) 0.110(3) -0.022(2) 0.023(3) 0.081(3)
C14 0.0423(10) 0.0390(10) 0.0455(11) 0.0125(8) 0.0104(8) 0.0197(8)
C15 0.0835(19) 0.0485(14) 0.0827(19) 0.0236(13) -0.0256(16) 0.0055(13)
C16 0.0460(11) 0.0371(10) 0.0490(11) 0.0071(9) -0.0009(9) 0.0131(9)
C17 0.0713(17) 0.0724(18) 0.0663(17) -0.0088(14) 0.0099(14) 0.0192(14)
C18 0.0463(12) 0.0669(16) 0.0788(18) 0.0077(13) -0.0043(12) 0.0200(12)
C19 0.101(2) 0.083(2) 0.113(2) 0.0574(18) 0.068(2) 0.0671(19)
C20 0.0559(12) 0.0529(13) 0.0577(13) 0.0115(10) 0.0232(11) 0.0286(11)
C21 0.0785(18) 0.0761(18) 0.0572(15) 0.0112(13) 0.0121(13) 0.0348(15)
C22 0.177(5) 0.102(3) 0.072(2) 0.043(2) 0.057(3) 0.074(3)
C23 0.158(5) 0.079(2) 0.143(4) 0.039(3) 0.108(4) 0.047(3)
C24 0.067(2) 0.068(2) 0.178(4) -0.030(3) 0.058(3) 0.0066(16)
C25 0.0658(16) 0.090(2) 0.0787(19) -0.0054(16) 0.0139(14) 0.0434(16)

loop_
_atom_type_symbol
_atom_type_description
_atom_type_scat_dispersion_real
_atom_type_scat_dispersion_imag
_atom_type_scat_source
C C 0.0033 0.0016 'International Tables Vol C Tables 4.2.6.8 and 6.1.1.4'
H H 0.0000 0.0000 'International Tables Vol C Tables 4.2.6.8 and 6.1.1.4'
N N 0.0061 0.0033 'International Tables Vol C Tables 4.2.6.8 and 6.1.1.4'
O O 0.0106 0.0060 'International Tables Vol C Tables 4.2.6.8 and 6.1.1.4'
Zn Zn 0.2839 1.4301 'International Tables Vol C Tables 4.2.6.8 and 6.1.1.4'

loop_
_geom_angle_atom_site_label_1
_geom_angle_atom_site_label_2
_geom_angle_atom_site_label_3
_geom_angle
_geom_angle_site_symmetry_1
_geom_angle_site_symmetry_3
_geom_angle_publ_flag
N2 Zn O3 129.86(7) . . ?
N2 Zn O3 119.21(7) . 2 ?
O3 Zn O3 81.34(6) . 2 ?
N2 Zn N1 95.46(7) . . ?
O3 Zn N1 117.85(7) . . ?
O3 Zn N1 114.67(7) 2 . ?
N2 Zn Zn 138.06(5) . 2 ?
O3 Zn Zn 40.86(4) . 2 ?
O3 Zn Zn 40.49(4) 2 2 ?
N1 Zn Zn 125.66(5) . 2 ?
C14 O1 C15 107.90(17) . . ?
C8 O2 C13 118.4(3) . . ?
C19 O3 Zn 134.92(16) . . ?
C19 O3 Zn 125.70(15) . 2 ?
Zn O3 Zn 98.66(6) . 2 ?
C14 N1 C16 109.55(17) . . ?
C14 N1 Zn 122.38(14) . . ?
C16 N1 Zn 127.91(13) . . ?
C1 N2 C7 117.11(17) . . ?
C1 N2 Zn 125.40(14) . . ?
C7 N2 Zn 117.49(13) . . ?
N2 C1 C6 123.38(18) . . ?
N2 C1 C2 120.59(19) . . ?
C6 C1 C2 116.02(18) . . ?
C3 C2 C1 122.3(2) . . ?
C3 C2 H2A 118.9 . . ?
C1 C2 H2A 118.9 . . ?
C2 C3 C4 121.1(2) . . ?
C2 C3 H3A 119.4 . . ?
C4 C3 H3A 119.4 . . ?
C5 C4 C3 119.0(2) . . ?
C5 C4 H4A 120.5 . . ?
C3 C4 H4A 120.5 . . ?
C4 C5 C6 121.7(2) . . ?
C4 C5 H5A 119.1 . . ?
C6 C5 H5A 119.1 . . ?
C1 C6 C5 119.84(19) . . ?
C1 C6 C14 124.21(17) . . ?
C5 C6 C14 115.92(19) . . ?
C12 C7 C8 117.9(2) . . ?
C12 C7 N2 121.3(2) . . ?
C8 C7 N2 120.7(2) . . ?
O2 C8 C7 115.5(2) . . ?
O2 C8 C9 124.7(3) . . ?
C7 C8 C9 119.8(3) . . ?
C10 C9 C8 121.4(3) . . ?
C10 C9 H9A 119.3 . . ?
C8 C9 H9A 119.3 . . ?
C9 C10 C11 120.2(3) . . ?
C9 C10 H10A 119.9 . . ?
C11 C10 H10A 119.9 . . ?
C12 C11 C10 118.8(3) . . ?
C12 C11 H11A 120.6 . . ?
C10 C11 H11A 120.6 . . ?
C7 C12 C11 121.9(3) . . ?
C7 C12 H12A 119.0 . . ?
C11 C12 H12A 119.0 . . ?
O2 C13 H13A 109.5 . . ?
O2 C13 H13B 109.5 . . ?
H13A C13 H13B 109.5 . . ?
O2 C13 H13C 109.5 . . ?
H13A C13 H13C 109.5 . . ?
H13B C13 H13C 109.5 . . ?
N1 C14 O1 114.97(18) . . ?
N1 C14 C6 128.47(18) . . ?
O1 C14 C6 116.55(17) . . ?
O1 C15 C16 105.82(19) . . ?
O1 C15 H15A 110.6 . . ?
C16 C15 H15A 110.6 . . ?
O1 C15 H15B 110.6 . . ?
C16 C15 H15B 110.6 . . ?
H15A C15 H15B 108.7 . . ?
N1 C16 C18 110.37(19) . . ?
N1 C16 C17 109.21(18) . . ?
C18 C16 C17 110.2(2) . . ?
N1 C16 C15 101.73(18) . . ?
C18 C16 C15 113.1(2) . . ?
C17 C16 C15 111.9(2) . . ?
C16 C17 H17A 109.5 . . ?
C16 C17 H17B 109.5 . . ?
H17A C17 H17B 109.5 . . ?
C16 C17 H17C 109.5 . . ?
H17A C17 H17C 109.5 . . ?
H17B C17 H17C 109.5 . . ?
C16 C18 H18A 109.5 . . ?
C16 C18 H18B 109.5 . . ?
H18A C18 H18B 109.5 . . ?
C16 C18 H18C 109.5 . . ?
H18A C18 H18C 109.5 . . ?
H18B C18 H18C 109.5 . . ?
O3 C19 C20 115.3(2) . . ?
O3 C19 H19A 108.5 . . ?
C20 C19 H19A 108.5 . . ?
O3 C19 H19B 108.5 . . ?
C20 C19 H19B 108.5 . . ?
H19A C19 H19B 107.5 . . ?
C25 C20 C21 117.8(3) . . ?
C25 C20 C19 121.9(3) . . ?
C21 C20 C19 120.3(3) . . ?
C22 C21 C20 120.5(4) . . ?
C22 C21 H21A 119.7 . . ?
C20 C21 H21A 119.7 . . ?
C23 C22 C21 121.4(4) . . ?
C23 C22 H22A 119.3 . . ?
C21 C22 H22A 119.3 . . ?
C22 C23 C24 119.8(4) . . ?
C22 C23 H23A 120.1 . . ?
C24 C23 H23A 120.1 . . ?
C23 C24 C25 120.4(4) . . ?
C23 C24 H24A 119.8 . . ?
C25 C24 H24A 119.8 . . ?
C20 C25 C24 120.1(4) . . ?
C20 C25 H25B 120.0 . . ?
C24 C25 H25B 120.0 . . ?

loop_
_geom_bond_atom_site_label_1
_geom_bond_atom_site_label_2
_geom_bond_distance
_geom_bond_site_symmetry_2
_geom_bond_publ_flag
Zn N2 1.9447(17) . ?
Zn O3 1.9588(14) . ?
Zn O3 1.9734(14) 2 ?
Zn N1 1.9829(17) . ?
Zn Zn 2.9824(4) 2 ?
O1 C14 1.354(2) . ?
O1 C15 1.426(3) . ?
O2 C8 1.362(3) . ?
O2 C13 1.421(4) . ?
O3 C19 1.391(3) . ?
O3 Zn 1.9734(14) 2 ?
N1 C14 1.286(3) . ?
N1 C16 1.487(3) . ?
N2 C1 1.366(3) . ?
N2 C7 1.426(3) . ?
C1 C6 1.419(3) . ?
C1 C2 1.429(3) . ?
C2 C3 1.371(3) . ?
C2 H2A 0.9300 . ?
C3 C4 1.386(4) . ?
C3 H3A 0.9300 . ?
C4 C5 1.366(3) . ?
C4 H4A 0.9300 . ?
C5 C6 1.425(3) . ?
C5 H5A 0.9300 . ?
C6 C14 1.453(3) . ?
C7 C12 1.384(3) . ?
C7 C8 1.389(3) . ?
C8 C9 1.395(4) . ?
C9 C10 1.343(5) . ?
C9 H9A 0.9300 . ?
C10 C11 1.388(5) . ?
C10 H10A 0.9300 . ?
C11 C12 1.385(4) . ?
C11 H11A 0.9300 . ?
C12 H12A 0.9300 . ?
C13 H13A 0.9600 . ?
C13 H13B 0.9600 . ?
C13 H13C 0.9600 . ?
C15 C16 1.534(3) . ?
C15 H15A 0.9700 . ?
C15 H15B 0.9700 . ?
C16 C18 1.506(3) . ?
C16 C17 1.521(4) . ?
C17 H17A 0.9600 . ?
C17 H17B 0.9600 . ?
C17 H17C 0.9600 . ?
C18 H18A 0.9600 . ?
C18 H18B 0.9600 . ?
C18 H18C 0.9600 . ?
C19 C20 1.494(3) . ?
C19 H19A 0.9700 . ?
C19 H19B 0.9700 . ?
C20 C25 1.381(4) . ?
C20 C21 1.387(4) . ?
C21 C22 1.357(5) . ?
C21 H21A 0.9300 . ?
C22 C23 1.346(7) . ?
C22 H22A 0.9300 . ?
C23 C24 1.348(7) . ?
C23 H23A 0.9300 . ?
C24 C25 1.388(5) . ?
C24 H24A 0.9300 . ?
C25 H25B 0.9300 . ?
